data_1004005
loop_
_publ_author_name
'Jin, Song'
'Zhou, Ran'
'Scheuer, Ellen M.'
'Adamchuk, Jennifer'
'Rayburn, Lori L.'
'DiSalvo, Francis J.'

_publ_section_title
;
Synthesis, Characterization, and Ligand Exchange Studies of W~6~S~8~L~6~ 
Cluster Compounds
;
_journal_issue 12
_journal_name_full 'Inorganic Chemistry'
_journal_page_first 2666
_journal_page_last 2674
_journal_paper_doi 10.1021/ic001314q
_journal_volume 40
_journal_year 2001
_chemical_formula_moiety 'W6 S8 (C5H9N)6'
_chemical_formula_sum 'C54 H78 N6 S8 W6'
_chemical_formula_weight 2170.80
_chemical_melting_point ?
_chemical_name_common 'Tungsten Sulfide cluster'
_chemical_name_systematic
;
octakis(\m~3~-sulfido)-hexakis(tert-butylisocyanide)-hexa-tungsten
tetrakis(benzene) solvate
;
_space_group_crystal_system triclinic
_space_group_IT_number 2
_space_group_name_Hall '-P 1'
_space_group_name_H-M_alt 'P -1'
_atom_sites_solution_hydrogens geom
_atom_sites_solution_primary direct
_atom_sites_solution_secondary difmap
_audit_creation_method SHELXL-97
_cell_angle_alpha 111.5324(11)
_cell_angle_beta 110.3392(11)
_cell_angle_gamma 93.1387(11)
_cell_formula_units_Z 1
_cell_length_a 12.1751(6)
_cell_length_b 12.5456(6)
_cell_length_c 12.7678(6)
_cell_measurement_reflns_used ?
_cell_measurement_temperature 173(2)
_cell_measurement_theta_max ?
_cell_measurement_theta_min ?
_cell_volume 1663.41(14)
_computing_cell_refinement 'Bruker SAINT Plus'
_computing_data_collection 'BRUKER SMART'
_computing_data_reduction SHELXTL
_computing_molecular_graphics SHELXTL
_computing_publication_material SHELXTL
_computing_structure_refinement 'SHELXL-97 (Sheldrick, 1997)'
_computing_structure_solution 'SHELXS-97 (Sheldrick, 1990)'
_diffrn_ambient_temperature 173(2)
_diffrn_detector_area_resol_mean ?
_diffrn_measured_fraction_theta_full 0.998
_diffrn_measured_fraction_theta_max 0.998
_diffrn_measurement_device_type ?
_diffrn_measurement_method '\w scans'
_diffrn_radiation_monochromator graphite
_diffrn_radiation_source 'fine-focus sealed tube'
_diffrn_radiation_type MoK\a
_diffrn_radiation_wavelength 0.71073
_diffrn_reflns_av_R_equivalents 0.0536
_diffrn_reflns_av_sigmaI/netI 0.0701
_diffrn_reflns_limit_h_max 15
_diffrn_reflns_limit_h_min -15
_diffrn_reflns_limit_k_max 15
_diffrn_reflns_limit_k_min -15
_diffrn_reflns_limit_l_max 14
_diffrn_reflns_limit_l_min -15
_diffrn_reflns_number 18014
_diffrn_reflns_theta_full 26.39
_diffrn_reflns_theta_max 26.39
_diffrn_reflns_theta_min 2.81
_diffrn_standards_decay_% 0
_diffrn_standards_interval_count ?
_diffrn_standards_interval_time ?
_diffrn_standards_number ?
_exptl_absorpt_coefficient_mu 10.619
_exptl_absorpt_correction_T_max 1.000
_exptl_absorpt_correction_T_min 0.3644
_exptl_absorpt_correction_type empirical
_exptl_absorpt_process_details ?
_exptl_crystal_colour RED
_exptl_crystal_density_diffrn 2.167
_exptl_crystal_density_meas ?
_exptl_crystal_density_method .
_exptl_crystal_description ROD
_exptl_crystal_F_000 1016
_exptl_crystal_size_max 0.18
_exptl_crystal_size_mid 0.04
_exptl_crystal_size_min 0.04
_refine_diff_density_max 2.277
_refine_diff_density_min -2.039
_refine_diff_density_rms 0.256
_refine_ls_extinction_coef ?
_refine_ls_extinction_method none
_refine_ls_goodness_of_fit_ref 0.993
_refine_ls_hydrogen_treatment mixed
_refine_ls_matrix_type full
_refine_ls_number_parameters 274
_refine_ls_number_reflns 6799
_refine_ls_number_restraints 0
_refine_ls_restrained_S_all 0.993
_refine_ls_R_factor_all 0.0693
_refine_ls_R_factor_gt 0.0412
_refine_ls_shift/su_max 0.003
_refine_ls_shift/su_mean 0.000
_refine_ls_structure_factor_coef Fsqd
_refine_ls_weighting_details 'calc w=1/[\s^2^(Fo^2^)+(0.0418P)^2^+0.0000P] where P=(Fo^2^+2Fc^2^)/3'
_refine_ls_weighting_scheme calc
_refine_ls_wR_factor_gt 0.0823
_refine_ls_wR_factor_ref 0.0910
_reflns_number_gt 4978
_reflns_number_total 6799
_reflns_threshold_expression >2sigma(I)
_cod_depositor_comments
;
 Updating space group information.

 Antanas Vaitkus,
 2018-08-09

The following automatic conversions were performed:
'_exptl_absorpt_correction_type' value 'EMPIRICAL' changed to 'empirical'
according to '/home/saulius/struct/CIF-dictionaries/cif_core.dic'
dictionary named 'cif_core.dic' version 2.4.1 from 2010-06-29.

Automatic conversion script
Id: cif_fix_enum 1527 2010-12-29 10:47:43Z saulius 

The following automatic conversions were performed:

'_chemical_melting_point' value 'not measured' was changed to '?' -
the value is undefined or not given.

Automatic conversion script
Id: cif_fix_values 1646 2011-03-28 12:23:43Z adriana 
;
_cod_original_sg_symbol_H-M P-1
_cod_database_code 1004005

loop_
_space_group_symop_id
_space_group_symop_operation_xyz
1 x,y,z
2 -x,-y,-z

loop_
_atom_site_label
_atom_site_type_symbol
_atom_site_fract_x
_atom_site_fract_y
_atom_site_fract_z
_atom_site_U_iso_or_equiv
_atom_site_adp_type
_atom_site_occupancy
_atom_site_symmetry_multiplicity
_atom_site_calc_flag
_atom_site_refinement_flags
_atom_site_disorder_assembly
_atom_site_disorder_group
W1 W 0.94651(3) -0.07588(3) 0.32710(3) 0.01353(10) Uani 1 1 d . . .
W2 W 0.93918(3) 0.13211(3) 0.48498(3) 0.01379(10) Uani 1 1 d . . .
W3 W 1.14927(3) 0.06580(3) 0.51048(3) 0.01356(10) Uani 1 1 d . . .
S1 S 1.0333(2) 0.1112(2) 0.3388(2) 0.0223(5) Uani 1 1 d . . .
S2 S 0.7592(2) -0.0095(2) 0.3189(2) 0.0204(5) Uani 1 1 d . . .
S3 S 0.8709(2) -0.2495(2) 0.3460(2) 0.0215(5) Uani 1 1 d . . .
S4 S 1.1421(2) -0.1293(2) 0.3651(2) 0.0214(5) Uani 1 1 d . . .
C11 C 0.8772(8) -0.1627(8) 0.1308(9) 0.021(2) Uani 1 1 d . . .
N1 N 0.8319(7) -0.2104(7) 0.0244(7) 0.0249(19) Uani 1 1 d . . .
C12 C 0.7663(9) -0.2639(9) -0.1071(9) 0.027(2) Uani 1 1 d . . .
C13 C 0.8428(11) -0.2244(12) -0.1648(11) 0.053(4) Uani 1 1 d . . .
H13A H 0.9168 -0.2543 -0.1474 0.079 Uiso 1 1 calc R . .
H13B H 0.8627 -0.1386 -0.1302 0.079 Uiso 1 1 calc R . .
H13C H 0.7979 -0.2551 -0.2537 0.079 Uiso 1 1 calc R . .
C14 C 0.7422(10) -0.3950(9) -0.1485(10) 0.039(3) Uani 1 1 d . . .
H14A H 0.6930 -0.4169 -0.1101 0.059 Uiso 1 1 calc R . .
H14B H 0.8184 -0.4203 -0.1244 0.059 Uiso 1 1 calc R . .
H14C H 0.6997 -0.4330 -0.2379 0.059 Uiso 1 1 calc R . .
C15 C 0.6515(10) -0.2193(10) -0.1347(10) 0.046(3) Uani 1 1 d . . .
H15A H 0.6027 -0.2453 -0.0981 0.069 Uiso 1 1 calc R . .
H15B H 0.6069 -0.2502 -0.2236 0.069 Uiso 1 1 calc R . .
H15C H 0.6703 -0.1335 -0.1001 0.069 Uiso 1 1 calc R . .
C21 C 0.8689(8) 0.2779(8) 0.4548(8) 0.020(2) Uani 1 1 d . . .
N2 N 0.8318(7) 0.3516(7) 0.4294(8) 0.027(2) Uani 1 1 d . . .
C22 C 0.7892(8) 0.4351(9) 0.3792(9) 0.026(2) Uani 1 1 d . . .
C23 C 0.8077(10) 0.5507(9) 0.4846(10) 0.035(3) Uani 1 1 d . . .
H23A H 0.8936 0.5814 0.5344 0.053 Uiso 1 1 calc R . .
H23B H 0.7677 0.5390 0.5353 0.053 Uiso 1 1 calc R . .
H23C H 0.7738 0.6067 0.4523 0.053 Uiso 1 1 calc R . .
C24 C 0.8564(10) 0.4444(10) 0.3028(11) 0.038(3) Uani 1 1 d . . .
H24A H 0.9416 0.4767 0.3555 0.056 Uiso 1 1 calc R . .
H24B H 0.8245 0.4961 0.2631 0.056 Uiso 1 1 calc R . .
H24C H 0.8470 0.3664 0.2401 0.056 Uiso 1 1 calc R . .
C25 C 0.6564(9) 0.3859(10) 0.2995(10) 0.037(3) Uani 1 1 d . . .
H25A H 0.6462 0.3109 0.2321 0.056 Uiso 1 1 calc R . .
H25B H 0.6225 0.4412 0.2661 0.056 Uiso 1 1 calc R . .
H25C H 0.6151 0.3739 0.3492 0.056 Uiso 1 1 calc R . .
C31 C 1.3189(8) 0.1460(8) 0.5240(8) 0.022(2) Uani 1 1 d . . .
N3 N 1.4077(6) 0.1902(7) 0.5336(8) 0.0241(19) Uani 1 1 d . . .
C32 C 1.5213(8) 0.2496(8) 0.5475(9) 0.024(2) Uani 1 1 d . . .
C33 C 1.5592(9) 0.1671(9) 0.4538(10) 0.035(3) Uani 1 1 d . . .
H33A H 1.5722 0.0974 0.4701 0.053 Uiso 1 1 calc R . .
H33B H 1.6337 0.2061 0.4582 0.053 Uiso 1 1 calc R . .
H33C H 1.4964 0.1440 0.3718 0.053 Uiso 1 1 calc R . .
C34 C 1.6099(9) 0.2811(11) 0.6743(11) 0.043(3) Uani 1 1 d . . .
H34A H 1.6236 0.2095 0.6866 0.065 Uiso 1 1 calc R . .
H34B H 1.5791 0.3292 0.7333 0.065 Uiso 1 1 calc R . .
H34C H 1.6856 0.3254 0.6867 0.065 Uiso 1 1 calc R . .
C35 C 1.5009(10) 0.3594(10) 0.5278(10) 0.039(3) Uani 1 1 d . . .
H35A H 1.4759 0.4108 0.5904 0.058 Uiso 1 1 calc R . .
H35B H 1.4381 0.3387 0.4463 0.058 Uiso 1 1 calc R . .
H35C H 1.5753 0.4001 0.5338 0.058 Uiso 1 1 calc R . .
C1S C 1.8102(16) 0.0920(15) 0.9315(17) 0.089(5) Uiso 1 1 d . . .
H1SA H 1.8802 0.0828 0.9148 0.107 Uiso 1 1 calc R . .
C2S C 1.8089(17) 0.1075(15) 1.0384(17) 0.091(6) Uiso 1 1 d . . .
H2SA H 1.8843 0.1208 1.1026 0.110 Uiso 1 1 calc R . .
C3S C 1.7168(14) 0.1068(13) 1.0659(15) 0.076(5) Uiso 1 1 d . . .
H3SA H 1.7242 0.1120 1.1442 0.091 Uiso 1 1 calc R . .
C4S C 1.5963(14) 0.0975(13) 0.9699(14) 0.068(4) Uiso 1 1 d . . .
H4SA H 1.5249 0.0972 0.9844 0.082 Uiso 1 1 calc R . .
C5S C 1.5981(11) 0.0894(10) 0.8589(11) 0.044(3) Uiso 1 1 d . . .
H5SA H 1.5269 0.0836 0.7933 0.053 Uiso 1 1 calc R . .
C6S C 1.7057(13) 0.0900(12) 0.8473(14) 0.064(4) Uiso 1 1 d . . .
H6SA H 1.7065 0.0889 0.7728 0.077 Uiso 1 1 calc R . .
C7S C 1.0614(9) -0.3865(10) 0.0724(10) 0.035(3) Uiso 1 1 d . . .
H7SA H 1.1040 -0.3078 0.1227 0.052 Uiso 1 1 calc R . .
C8S C 0.9914(9) -0.4408(10) 0.1094(10) 0.036(3) Uiso 1 1 d . . .
H8SA H 0.9854 -0.3996 0.1855 0.043 Uiso 1 1 calc R . .
C9S C 0.9299(10) -0.5544(10) 0.0373(10) 0.036(3) Uiso 1 1 d . . .
H9SA H 0.8815 -0.5919 0.0635 0.053 Uiso 1 1 calc R . .
C10S C 0.5506(11) -0.3837(11) 0.0717(11) 0.047(3) Uiso 1 1 d . . .
H10A H 0.5854 -0.3028 0.1209 0.071 Uiso 1 1 calc R . .
C11S C 0.6228(11) -0.4650(10) 0.0601(11) 0.043(3) Uiso 1 1 d . . .
H11A H 0.7074 -0.4406 0.1022 0.051 Uiso 1 1 calc R . .
C12S C 0.5722(10) -0.5794(11) -0.0114(11) 0.043(3) Uiso 1 1 d . . .
H12A H 0.6218 -0.6352 -0.0203 0.064 Uiso 1 1 calc R . .

loop_
_atom_site_aniso_label
_atom_site_aniso_U_11
_atom_site_aniso_U_22
_atom_site_aniso_U_33
_atom_site_aniso_U_23
_atom_site_aniso_U_13
_atom_site_aniso_U_12
W1 0.01222(18) 0.0150(2) 0.01235(19) 0.00511(15) 0.00424(14) 0.00334(14)
W2 0.01264(18) 0.0134(2) 0.01627(19) 0.00730(15) 0.00524(15) 0.00485(14)
W3 0.00963(18) 0.0156(2) 0.01595(19) 0.00708(15) 0.00502(14) 0.00223(14)
S1 0.0257(13) 0.0233(13) 0.0206(13) 0.0123(11) 0.0094(10) 0.0015(10)
S2 0.0157(12) 0.0249(13) 0.0188(12) 0.0105(11) 0.0032(10) 0.0052(10)
S3 0.0235(13) 0.0124(12) 0.0224(13) 0.0042(10) 0.0057(10) -0.0008(10)
S4 0.0204(12) 0.0249(14) 0.0206(13) 0.0066(11) 0.0123(10) 0.0089(10)
C11 0.024(5) 0.020(5) 0.019(5) 0.008(4) 0.008(4) 0.008(4)
N1 0.022(4) 0.024(5) 0.022(5) 0.004(4) 0.007(4) 0.009(4)
C12 0.026(5) 0.027(6) 0.014(5) -0.004(4) 0.006(4) 0.000(4)
C13 0.054(8) 0.059(9) 0.028(7) 0.009(6) 0.008(6) 0.001(7)
C14 0.044(7) 0.031(7) 0.023(6) -0.002(5) 0.005(5) 0.000(5)
C15 0.041(7) 0.042(8) 0.030(7) 0.006(6) -0.004(5) 0.006(6)
C21 0.022(5) 0.013(5) 0.022(5) 0.007(4) 0.007(4) -0.002(4)
N2 0.020(4) 0.022(5) 0.045(6) 0.021(4) 0.012(4) 0.007(4)
C22 0.021(5) 0.032(6) 0.035(6) 0.023(5) 0.012(5) 0.008(4)
C23 0.038(6) 0.025(6) 0.053(7) 0.020(6) 0.023(6) 0.019(5)
C24 0.038(6) 0.038(7) 0.047(7) 0.021(6) 0.025(6) 0.010(5)
C25 0.033(6) 0.042(7) 0.039(7) 0.022(6) 0.011(5) 0.012(5)
C31 0.023(5) 0.029(6) 0.018(5) 0.015(4) 0.006(4) 0.004(4)
N3 0.007(4) 0.029(5) 0.036(5) 0.014(4) 0.008(4) 0.000(3)
C32 0.011(5) 0.023(5) 0.035(6) 0.013(5) 0.005(4) -0.002(4)
C33 0.028(6) 0.033(7) 0.043(7) 0.014(6) 0.012(5) 0.011(5)
C34 0.028(6) 0.051(8) 0.046(7) 0.023(6) 0.007(5) 0.002(6)
C35 0.039(7) 0.048(8) 0.032(6) 0.018(6) 0.015(5) 0.010(6)

loop_
_atom_type_symbol
_atom_type_description
_atom_type_scat_dispersion_real
_atom_type_scat_dispersion_imag
_atom_type_scat_source
C C 0.0033 0.0016 'International Tables Vol C Tables 4.2.6.8 and 6.1.1.4'
H H 0.0000 0.0000 'International Tables Vol C Tables 4.2.6.8 and 6.1.1.4'
N N 0.0061 0.0033 'International Tables Vol C Tables 4.2.6.8 and 6.1.1.4'
S S 0.1246 0.1234 'International Tables Vol C Tables 4.2.6.8 and 6.1.1.4'
W W -0.8490 6.8722 'International Tables Vol C Tables 4.2.6.8 and 6.1.1.4'

loop_
_geom_angle_atom_site_label_1
_geom_angle_atom_site_label_2
_geom_angle_atom_site_label_3
_geom_angle
_geom_angle_site_symmetry_1
_geom_angle_site_symmetry_3
_geom_angle_publ_flag
C11 W1 S4 96.4(2) . . ?
C11 W1 S3 92.7(3) . . ?
S4 W1 S3 89.65(8) . . ?
C11 W1 S1 95.1(3) . . ?
S4 W1 S1 89.37(8) . . ?
S3 W1 S1 172.16(8) . . ?
C11 W1 S2 91.2(2) . . ?
S4 W1 S2 172.32(8) . . ?
S3 W1 S2 89.69(8) . . ?
S1 W1 S2 90.25(8) . . ?
C11 W1 W2 133.9(3) . . ?
S4 W1 W2 116.80(6) . . ?
S3 W1 W2 116.91(6) . . ?
S1 W1 W2 56.98(6) . . ?
S2 W1 W2 57.01(6) . . ?
C11 W1 W3 132.4(2) . 2_756 ?
S4 W1 W3 116.77(6) . 2_756 ?
S3 W1 W3 56.92(6) . 2_756 ?
S1 W1 W3 116.95(6) . 2_756 ?
S2 W1 W3 56.88(6) . 2_756 ?
W2 W1 W3 60.040(14) . 2_756 ?
C11 W1 W3 137.6(3) . . ?
S4 W1 W3 56.77(6) . . ?
S3 W1 W3 116.67(6) . . ?
S1 W1 W3 56.68(6) . . ?
S2 W1 W3 117.04(6) . . ?
W2 W1 W3 60.082(13) . . ?
W3 W1 W3 89.953(15) 2_756 . ?
C11 W1 W2 135.9(3) . 2_756 ?
S4 W1 W2 56.85(6) . 2_756 ?
S3 W1 W2 56.79(6) . 2_756 ?
S1 W1 W2 116.56(6) . 2_756 ?
S2 W1 W2 116.80(6) . 2_756 ?
W2 W1 W2 90.057(16) . 2_756 ?
W3 W1 W2 59.968(14) 2_756 2_756 ?
W3 W1 W2 59.922(14) . 2_756 ?
C21 W2 S3 96.2(2) . 2_756 ?
C21 W2 S4 97.7(3) . 2_756 ?
S3 W2 S4 89.32(8) 2_756 2_756 ?
C21 W2 S1 90.6(3) . . ?
S3 W2 S1 89.66(8) 2_756 . ?
S4 W2 S1 171.73(8) 2_756 . ?
C21 W2 S2 91.9(2) . . ?
S3 W2 S2 171.98(8) 2_756 . ?
S4 W2 S2 89.78(8) 2_756 . ?
S1 W2 S2 90.09(8) . . ?
C21 W2 W1 131.0(2) . . ?
S3 W2 W1 116.77(6) 2_756 . ?
S4 W2 W1 116.63(6) 2_756 . ?
S1 W2 W1 56.87(6) . . ?
S2 W2 W1 56.87(6) . . ?
C21 W2 W3 135.9(2) . 2_756 ?
S3 W2 W3 116.45(6) 2_756 2_756 ?
S4 W2 W3 56.68(6) 2_756 2_756 ?
S1 W2 W3 116.82(6) . 2_756 ?
S2 W2 W3 56.83(6) . 2_756 ?
W1 W2 W3 60.020(14) . 2_756 ?
C21 W2 W3 133.9(2) . . ?
S3 W2 W3 56.82(6) 2_756 . ?
S4 W2 W3 116.38(6) 2_756 . ?
S1 W2 W3 56.62(6) . . ?
S2 W2 W3 116.82(6) . . ?
W1 W2 W3 60.003(13) . . ?
W3 W2 W3 89.896(15) 2_756 . ?
C21 W2 W1 139.0(2) . 2_756 ?
S3 W2 W1 56.58(6) 2_756 2_756 ?
S4 W2 W1 56.55(6) 2_756 2_756 ?
S1 W2 W1 116.46(6) . 2_756 ?
S2 W2 W1 116.69(6) . 2_756 ?
W1 W2 W1 89.943(16) . 2_756 ?
W3 W2 W1 59.909(14) 2_756 2_756 ?
W3 W2 W1 59.882(13) . 2_756 ?
C31 W3 S4 95.5(3) . . ?
C31 W3 S1 93.0(3) . . ?
S4 W3 S1 89.51(8) . . ?
C31 W3 S3 92.6(3) . 2_756 ?
S4 W3 S3 171.95(8) . 2_756 ?
S1 W3 S3 89.88(8) . 2_756 ?
C31 W3 S2 94.4(3) . 2_756 ?
S4 W3 S2 90.04(8) . 2_756 ?
S1 W3 S2 172.67(8) . 2_756 ?
S3 W3 S2 89.54(8) 2_756 2_756 ?
C31 W3 W1 134.4(2) . 2_756 ?
S4 W3 W1 116.81(6) . 2_756 ?
S1 W3 W1 117.09(6) . 2_756 ?
S3 W3 W1 56.68(6) 2_756 2_756 ?
S2 W3 W1 56.88(6) 2_756 2_756 ?
C31 W3 W1 135.5(2) . . ?
S4 W3 W1 56.72(6) . . ?
S1 W3 W1 56.95(6) . . ?
S3 W3 W1 116.65(6) 2_756 . ?
S2 W3 W1 117.10(6) 2_756 . ?
W1 W3 W1 90.048(15) 2_756 . ?
C31 W3 W2 136.5(3) . 2_756 ?
S4 W3 W2 56.93(6) . 2_756 ?
S1 W3 W2 117.08(6) . 2_756 ?
S3 W3 W2 116.56(6) 2_756 2_756 ?
S2 W3 W2 56.98(6) 2_756 2_756 ?
W1 W3 W2 59.939(13) 2_756 2_756 ?
W1 W3 W2 60.171(14) . 2_756 ?
C31 W3 W2 133.4(3) . . ?
S4 W3 W2 116.59(6) . . ?
S1 W3 W2 56.99(6) . . ?
S3 W3 W2 56.80(6) 2_756 . ?
S2 W3 W2 116.99(6) 2_756 . ?
W1 W3 W2 60.151(14) 2_756 . ?
W1 W3 W2 59.915(13) . . ?
W2 W3 W2 90.105(15) 2_756 . ?
W3 S1 W1 66.37(7) . . ?
W3 S1 W2 66.39(6) . . ?
W1 S1 W2 66.15(6) . . ?
W3 S2 W1 66.24(6) 2_756 . ?
W3 S2 W2 66.19(6) 2_756 . ?
W1 S2 W2 66.11(6) . . ?
W1 S3 W2 66.62(6) . 2_756 ?
W1 S3 W3 66.41(6) . 2_756 ?
W2 S3 W3 66.38(6) 2_756 2_756 ?
W1 S4 W3 66.51(6) . . ?
W1 S4 W2 66.60(6) . 2_756 ?
W3 S4 W2 66.39(6) . 2_756 ?
N1 C11 W1 175.3(8) . . ?
C11 N1 C12 174.5(9) . . ?
N1 C12 C14 108.2(9) . . ?
N1 C12 C15 107.3(8) . . ?
C14 C12 C15 111.6(9) . . ?
N1 C12 C13 107.8(8) . . ?
C14 C12 C13 111.8(9) . . ?
C15 C12 C13 109.8(10) . . ?
N2 C21 W2 174.4(9) . . ?
C21 N2 C22 170.3(11) . . ?
N2 C22 C24 108.4(8) . . ?
N2 C22 C23 108.2(9) . . ?
C24 C22 C23 112.5(9) . . ?
N2 C22 C25 106.4(8) . . ?
C24 C22 C25 110.5(9) . . ?
C23 C22 C25 110.6(8) . . ?
N3 C31 W3 178.3(9) . . ?
C31 N3 C32 178.6(10) . . ?
N3 C32 C34 108.5(9) . . ?
N3 C32 C33 107.5(8) . . ?
C34 C32 C33 111.6(9) . . ?
N3 C32 C35 107.5(8) . . ?
C34 C32 C35 109.7(9) . . ?
C33 C32 C35 111.9(9) . . ?
C2S C1S C6S 115.2(18) . . ?
C3S C2S C1S 127(2) . . ?
C2S C3S C4S 118.3(17) . . ?
C5S C4S C3S 114.9(14) . . ?
C6S C5S C4S 117.9(13) . . ?
C1S C6S C5S 126.0(16) . . ?
C8S C7S C9S 119.9(11) . 2_745 ?
C7S C8S C9S 120.4(11) . . ?
C7S C9S C8S 119.7(11) 2_745 . ?
C12S C10S C11S 119.6(12) 2_645 . ?
C12S C11S C10S 119.5(12) . . ?
C11S C12S C10S 120.8(12) . 2_645 ?

loop_
_geom_bond_atom_site_label_1
_geom_bond_atom_site_label_2
_geom_bond_distance
_geom_bond_site_symmetry_2
_geom_bond_publ_flag
W1 C11 2.146(9) . ?
W1 S4 2.443(2) . ?
W1 S3 2.443(2) . ?
W1 S1 2.452(2) . ?
W1 S2 2.452(2) . ?
W1 W2 2.6776(5) . ?
W1 W3 2.6798(5) 2_756 ?
W1 W3 2.6799(5) . ?
W1 W2 2.6870(5) 2_756 ?
W2 C21 2.165(10) . ?
W2 S3 2.449(2) 2_756 ?
W2 S4 2.451(2) 2_756 ?
W2 S1 2.455(2) . ?
W2 S2 2.456(2) . ?
W2 W3 2.6803(5) 2_756 ?
W2 W3 2.6821(5) . ?
W2 W1 2.6870(5) 2_756 ?
W3 C31 2.169(9) . ?
W3 S4 2.444(2) . ?
W3 S1 2.444(3) . ?
W3 S3 2.450(2) 2_756 ?
W3 S2 2.452(2) 2_756 ?
W3 W1 2.6798(5) 2_756 ?
W3 W2 2.6803(5) 2_756 ?
S2 W3 2.452(2) 2_756 ?
S3 W2 2.449(2) 2_756 ?
S3 W3 2.450(2) 2_756 ?
S4 W2 2.451(2) 2_756 ?
C11 N1 1.163(11) . ?
N1 C12 1.446(12) . ?
C12 C14 1.507(14) . ?
C12 C15 1.510(15) . ?
C12 C13 1.533(15) . ?
C21 N2 1.153(12) . ?
N2 C22 1.448(12) . ?
C22 C24 1.504(14) . ?
C22 C23 1.512(14) . ?
C22 C25 1.522(13) . ?
C31 N3 1.133(11) . ?
N3 C32 1.455(11) . ?
C32 C34 1.488(14) . ?
C32 C33 1.497(14) . ?
C32 C35 1.507(14) . ?
C1S C2S 1.31(2) . ?
C1S C6S 1.34(2) . ?
C2S C3S 1.29(2) . ?
C3S C4S 1.51(2) . ?
C4S C5S 1.391(19) . ?
C5S C6S 1.369(17) . ?
C7S C8S 1.366(15) . ?
C7S C9S 1.368(15) 2_745 ?
C8S C9S 1.371(15) . ?
C9S C7S 1.368(15) 2_745 ?
C10S C12S 1.381(16) 2_645 ?
C10S C11S 1.383(16) . ?
C11S C12S 1.350(15) . ?
C12S C10S 1.381(16) 2_645 ?
